data_7056622
loop_
_publ_author_name
'Raje, Sakthi'
'Mani, Kalaikodikumaran'
'MinnathParsutkar, Mahesh'
'Angamuthu, Raja'

_publ_section_title
;
 Metal ions as external stimuli in stereoselective self-sorting of
 koneramines and thiokoneramines
;
_journal_name_full 'New J. Chem.'
_journal_paper_doi 10.1039/C7NJ01941F
_journal_year 2017
_chemical_formula_moiety 'C22 H24 Cl2 N4 O S Zn, C2 H3 N'
_chemical_formula_sum 'C24 H27 Cl2 N5 O S Zn'
_chemical_formula_weight 569.83
_space_group_crystal_system triclinic
_space_group_IT_number 2
_space_group_name_Hall '-P 1'
_space_group_name_H-M_alt 'P -1'
_symmetry_space_group_name_Hall '-P 1'
_symmetry_space_group_name_H-M 'P -1'
_atom_sites_solution_hydrogens geom
_audit_creation_method SHELXL-2014/7
_audit_update_record
;
2017-09-04 deposited with the CCDC.
2017-09-06 downloaded from the CCDC.
;
_cell_angle_alpha 105.8220(10)
_cell_angle_beta 92.123(2)
_cell_angle_gamma 108.5890(10)
_cell_formula_units_Z 2
_cell_length_a 9.0819(5)
_cell_length_b 11.9997(6)
_cell_length_c 12.4935(6)
_cell_measurement_reflns_used 6789
_cell_measurement_temperature 123(2)
_cell_measurement_theta_max 28.139
_cell_measurement_theta_min 2.388
_cell_volume 1230.09(11)
_computing_cell_refinement 'Bruker Apex 2'
_computing_data_collection 'Bruker Apex 2'
_computing_data_reduction 'Bruker Saint'
_computing_molecular_graphics 'SHELXTL (Sheldrick, 2008)'
_computing_publication_material 'SHELXTL (Sheldrick, 2008)'
_computing_structure_refinement 'SHELXL-2014/7 (Sheldrick, 2008)'
_computing_structure_solution 'Sir92 (Altomare et al. 1993)'
_diffrn_ambient_temperature 123(2)
_diffrn_measured_fraction_theta_full 0.997
_diffrn_measured_fraction_theta_max 0.997
_diffrn_measurement_device_type 'Bruker Apex 2'
_diffrn_measurement_method '\w scans'
_diffrn_radiation_type MoK\a
_diffrn_radiation_wavelength 0.71073
_diffrn_reflns_av_R_equivalents 0.0505
_diffrn_reflns_av_unetI/netI 0.0706
_diffrn_reflns_Laue_measured_fraction_full 0.997
_diffrn_reflns_Laue_measured_fraction_max 0.997
_diffrn_reflns_limit_h_max 12
_diffrn_reflns_limit_h_min -12
_diffrn_reflns_limit_k_max 16
_diffrn_reflns_limit_k_min -16
_diffrn_reflns_limit_l_max 16
_diffrn_reflns_limit_l_min -16
_diffrn_reflns_number 18510
_diffrn_reflns_point_group_measured_fraction_full 0.997
_diffrn_reflns_point_group_measured_fraction_max 0.997
_diffrn_reflns_theta_full 25.500
_diffrn_reflns_theta_max 28.340
_diffrn_reflns_theta_min 2.388
_exptl_absorpt_coefficient_mu 1.329
_exptl_absorpt_correction_T_max 0.7457
_exptl_absorpt_correction_T_min 0.6467
_exptl_absorpt_correction_type multi-scan
_exptl_absorpt_process_details 'Sadabs (Sheldrick, 1996)'
_exptl_crystal_colour colorless
_exptl_crystal_density_diffrn 1.538
_exptl_crystal_description prism
_exptl_crystal_F_000 588
_exptl_crystal_size_max 0.32
_exptl_crystal_size_mid 0.17
_exptl_crystal_size_min 0.09
_refine_diff_density_max 0.691
_refine_diff_density_min -0.387
_refine_diff_density_rms 0.095
_refine_ls_extinction_method none
_refine_ls_goodness_of_fit_ref 1.003
_refine_ls_hydrogen_treatment mixed
_refine_ls_matrix_type full
_refine_ls_number_parameters 313
_refine_ls_number_reflns 6108
_refine_ls_number_restraints 0
_refine_ls_restrained_S_all 1.003
_refine_ls_R_factor_all 0.0767
_refine_ls_R_factor_gt 0.0442
_refine_ls_shift/su_max 0.000
_refine_ls_shift/su_mean 0.000
_refine_ls_structure_factor_coef Fsqd
_refine_ls_weighting_details 'w=1/[\s^2^(Fo^2^)+(0.0509P)^2^] where P=(Fo^2^+2Fc^2^)/3'
_refine_ls_weighting_scheme calc
_refine_ls_wR_factor_gt 0.0897
_refine_ls_wR_factor_ref 0.1001
_reflns_Friedel_coverage 0.000
_reflns_number_gt 4400
_reflns_number_total 6108
_reflns_threshold_expression 'I > 2\s(I)'
_cod_data_source_file c7nj01941f2.cif
_cod_data_source_block anti-[Zn(LPhSCH2CH2OH)Cl2]CH3CN
_cod_database_code 7056622
_shelx_shelxl_version_number 2014/7
_shelx_space_group_comment
;
The symmetry employed for this shelxl refinement is uniquely defined
by the following loop, which should always be used as a source of
symmetry information in preference to the above space-group names.
They are only intended as comments.
;

loop_
_space_group_symop_operation_xyz
'x, y, z'
'-x, -y, -z'

loop_
_atom_site_label
_atom_site_type_symbol
_atom_site_fract_x
_atom_site_fract_y
_atom_site_fract_z
_atom_site_U_iso_or_equiv
_atom_site_adp_type
_atom_site_occupancy
_atom_site_site_symmetry_order
_atom_site_calc_flag
_atom_site_refinement_flags_posn
_atom_site_refinement_flags_adp
Zn Zn 0.32303(3) 0.12419(3) 0.23761(2) 0.01446(10) Uani 1 1 d . .
Cl1 Cl 0.16068(8) 0.14193(6) 0.37028(5) 0.02134(16) Uani 1 1 d . .
Cl2 Cl 0.22814(8) -0.04672(6) 0.08808(5) 0.02155(16) Uani 1 1 d . .
S1 S 0.59189(8) 0.36369(6) 0.48421(5) 0.01871(16) Uani 1 1 d . .
O1 O 0.9832(2) 0.65007(18) 0.64187(17) 0.0256(5) Uani 1 1 d . .
H1O H 0.9440 0.7063 0.6532 0.026(9) Uiso 1 1 calc R .
N1 N 0.2880(2) 0.25727(19) 0.15990(17) 0.0150(5) Uani 1 1 d . .
N2 N 0.5553(2) 0.25912(19) 0.25487(17) 0.0137(4) Uani 1 1 d . .
N3 N 0.4851(2) 0.05971(19) 0.32137(17) 0.0163(5) Uani 1 1 d . .
N4 N 0.6994(2) 0.41857(19) 0.18721(18) 0.0159(5) Uani 1 1 d . .
C1 C 0.1539(3) 0.2391(2) 0.0983(2) 0.0189(6) Uani 1 1 d . .
H1A H 0.0674 0.1662 0.0909 0.023 Uiso 1 1 calc R U
C2 C 0.1358(3) 0.3217(2) 0.0453(2) 0.0190(6) Uani 1 1 d . .
H2A H 0.0393 0.3060 0.0019 0.023 Uiso 1 1 calc R U
C3 C 0.2621(3) 0.4282(2) 0.0569(2) 0.0200(6) Uani 1 1 d . .
H3A H 0.2528 0.4874 0.0222 0.024 Uiso 1 1 calc R U
C4 C 0.4008(3) 0.4475(2) 0.1189(2) 0.0161(6) Uani 1 1 d . .
H4A H 0.4887 0.5197 0.1273 0.019 Uiso 1 1 calc R U
C5 C 0.4107(3) 0.3597(2) 0.1690(2) 0.0146(5) Uani 1 1 d . .
C6 C 0.5595(3) 0.3771(2) 0.2400(2) 0.0145(5) Uani 1 1 d . .
H6A H 0.5694 0.4380 0.3150 0.017 Uiso 1 1 calc R U
C7 C 0.6493(3) 0.2732(2) 0.3613(2) 0.0143(5) Uani 1 1 d . .
H7A H 0.7630 0.3136 0.3578 0.017 Uiso 1 1 calc R U
C8 C 0.6225(3) 0.1473(2) 0.3733(2) 0.0154(5) Uani 1 1 d . .
C9 C 0.7336(3) 0.1235(2) 0.4339(2) 0.0172(6) Uani 1 1 d . .
H9A H 0.8297 0.1870 0.4695 0.021 Uiso 1 1 calc R U
C10 C 0.7021(3) 0.0060(2) 0.4415(2) 0.0199(6) Uani 1 1 d . .
H10A H 0.7754 -0.0122 0.4840 0.024 Uiso 1 1 calc R U
C11 C 0.5626(3) -0.0852(3) 0.3866(2) 0.0211(6) Uani 1 1 d . .
H11A H 0.5391 -0.1672 0.3896 0.025 Uiso 1 1 calc R U
C12 C 0.4585(3) -0.0543(2) 0.3275(2) 0.0177(6) Uani 1 1 d . .
H12A H 0.3632 -0.1171 0.2892 0.021 Uiso 1 1 calc R U
C13 C 0.6237(3) 0.2058(2) 0.1539(2) 0.0158(5) Uani 1 1 d . .
H13A H 0.5422 0.1641 0.0874 0.019 Uiso 1 1 calc R U
H13B H 0.6691 0.1454 0.1679 0.019 Uiso 1 1 calc R U
C14 C 0.7500(3) 0.3142(2) 0.1355(2) 0.0157(5) Uani 1 1 d . .
H14A H 0.8541 0.3252 0.1727 0.019 Uiso 1 1 calc R U
H14B H 0.7550 0.3035 0.0544 0.019 Uiso 1 1 calc R U
C15 C 0.8051(3) 0.5384(2) 0.2213(2) 0.0143(5) Uani 1 1 d . .
C16 C 0.7684(3) 0.6371(2) 0.2898(2) 0.0180(6) Uani 1 1 d . .
H16A H 0.6681 0.6229 0.3142 0.022 Uiso 1 1 calc R U
C17 C 0.8773(3) 0.7546(2) 0.3217(2) 0.0207(6) Uani 1 1 d . .
H17A H 0.8526 0.8200 0.3708 0.025 Uiso 1 1 calc R U
C18 C 1.0219(3) 0.7791(2) 0.2835(2) 0.0213(6) Uani 1 1 d . .
H18A H 1.0950 0.8608 0.3043 0.026 Uiso 1 1 calc R U
C19 C 1.0583(3) 0.6826(2) 0.2146(2) 0.0196(6) Uani 1 1 d . .
H19A H 1.1574 0.6982 0.1882 0.024 Uiso 1 1 calc R U
C20 C 0.9525(3) 0.5641(2) 0.1839(2) 0.0166(6) Uani 1 1 d . .
H20A H 0.9798 0.4990 0.1368 0.020 Uiso 1 1 calc R U
C21 C 0.7490(3) 0.5122(2) 0.5175(2) 0.0217(6) Uani 1 1 d . .
H21A H 0.8069 0.5157 0.4522 0.026 Uiso 1 1 calc R U
H21B H 0.7031 0.5787 0.5319 0.026 Uiso 1 1 calc R U
C22 C 0.8612(3) 0.5338(3) 0.6186(2) 0.0230(6) Uani 1 1 d . .
H22A H 0.8041 0.5315 0.6844 0.028 Uiso 1 1 calc R U
H22B H 0.9072 0.4674 0.6047 0.028 Uiso 1 1 calc R U
N1S N 0.4797(4) 0.2544(3) -0.0998(2) 0.0393(7) Uani 1 1 d . .
C1S C 0.3613(4) 0.1757(3) -0.1218(2) 0.0324(8) Uani 1 1 d . .
C2S C 0.2122(4) 0.0740(3) -0.1498(3) 0.0347(8) Uani 1 1 d . .
H2S1 H 0.2070 0.0184 -0.2248 0.039(9) Uiso 1 1 calc R .
H2S2 H 0.1259 0.1065 -0.1488 0.036(9) Uiso 1 1 calc R .
H2S3 H 0.2035 0.0286 -0.0945 0.046(10) Uiso 1 1 calc R .

loop_
_atom_site_aniso_label
_atom_site_aniso_U_11
_atom_site_aniso_U_22
_atom_site_aniso_U_33
_atom_site_aniso_U_23
_atom_site_aniso_U_13
_atom_site_aniso_U_12
Zn 0.01408(16) 0.01479(17) 0.01429(17) 0.00614(12) 0.00014(12) 0.00333(12)
Cl1 0.0256(4) 0.0239(4) 0.0208(3) 0.0122(3) 0.0089(3) 0.0116(3)
Cl2 0.0264(4) 0.0178(3) 0.0168(3) 0.0042(3) -0.0014(3) 0.0039(3)
S1 0.0227(3) 0.0167(3) 0.0147(3) 0.0044(3) 0.0011(3) 0.0046(3)
O1 0.0171(10) 0.0227(11) 0.0340(12) 0.0069(9) -0.0034(9) 0.0048(9)
N1 0.0148(11) 0.0159(11) 0.0157(11) 0.0066(9) 0.0020(9) 0.0054(9)
N2 0.0174(11) 0.0135(11) 0.0127(11) 0.0072(9) 0.0008(9) 0.0062(9)
N3 0.0172(11) 0.0170(12) 0.0151(11) 0.0057(9) 0.0029(10) 0.0055(9)
N4 0.0143(11) 0.0150(12) 0.0197(12) 0.0070(9) 0.0046(10) 0.0048(9)
C1 0.0166(13) 0.0206(15) 0.0177(14) 0.0058(11) 0.0021(12) 0.0041(11)
C2 0.0180(13) 0.0257(15) 0.0154(14) 0.0063(12) -0.0007(11) 0.0105(12)
C3 0.0244(14) 0.0241(15) 0.0185(14) 0.0117(12) 0.0037(12) 0.0131(12)
C4 0.0155(13) 0.0189(14) 0.0153(13) 0.0073(11) 0.0020(11) 0.0060(11)
C5 0.0169(13) 0.0184(14) 0.0104(12) 0.0042(11) 0.0053(11) 0.0080(11)
C6 0.0149(12) 0.0149(13) 0.0146(13) 0.0057(10) 0.0019(11) 0.0051(10)
C7 0.0155(13) 0.0173(14) 0.0113(12) 0.0058(10) -0.0012(11) 0.0065(11)
C8 0.0191(13) 0.0179(14) 0.0108(12) 0.0064(11) 0.0037(11) 0.0063(11)
C9 0.0175(13) 0.0222(15) 0.0146(13) 0.0077(11) 0.0028(11) 0.0084(11)
C10 0.0285(15) 0.0273(16) 0.0124(13) 0.0082(12) 0.0046(12) 0.0188(13)
C11 0.0335(16) 0.0182(14) 0.0186(14) 0.0103(12) 0.0107(13) 0.0136(13)
C12 0.0194(14) 0.0168(14) 0.0174(14) 0.0060(11) 0.0057(12) 0.0057(11)
C13 0.0178(13) 0.0143(13) 0.0153(13) 0.0041(11) 0.0011(11) 0.0060(11)
C14 0.0165(13) 0.0148(13) 0.0162(13) 0.0051(11) 0.0020(11) 0.0056(11)
C15 0.0156(13) 0.0155(13) 0.0124(13) 0.0070(10) -0.0031(11) 0.0045(11)
C16 0.0185(13) 0.0194(14) 0.0186(14) 0.0106(11) 0.0018(12) 0.0059(11)
C17 0.0277(15) 0.0156(14) 0.0188(14) 0.0046(11) 0.0016(12) 0.0082(12)
C18 0.0211(14) 0.0166(14) 0.0204(15) 0.0056(12) -0.0041(12) -0.0006(11)
C19 0.0163(13) 0.0238(15) 0.0187(14) 0.0101(12) -0.0002(12) 0.0039(11)
C20 0.0180(13) 0.0177(14) 0.0158(13) 0.0075(11) 0.0005(11) 0.0067(11)
C21 0.0242(15) 0.0173(14) 0.0204(15) 0.0061(12) -0.0063(12) 0.0035(12)
C22 0.0222(14) 0.0254(16) 0.0191(14) 0.0077(12) -0.0016(12) 0.0046(12)
N1S 0.0556(19) 0.0404(18) 0.0271(15) 0.0087(13) 0.0040(15) 0.0249(16)
C1S 0.059(2) 0.037(2) 0.0156(15) 0.0107(14) 0.0089(16) 0.0328(19)
C2S 0.059(2) 0.0320(18) 0.0220(17) 0.0131(14) 0.0135(16) 0.0220(17)

loop_
_atom_type_symbol
_atom_type_description
_atom_type_scat_dispersion_real
_atom_type_scat_dispersion_imag
_atom_type_scat_source
C C 0.0033 0.0016 'International Tables Vol C Tables 4.2.6.8 and 6.1.1.4'
H H 0.0000 0.0000 'International Tables Vol C Tables 4.2.6.8 and 6.1.1.4'
N N 0.0061 0.0033 'International Tables Vol C Tables 4.2.6.8 and 6.1.1.4'
O O 0.0106 0.0060 'International Tables Vol C Tables 4.2.6.8 and 6.1.1.4'
S S 0.1246 0.1234 'International Tables Vol C Tables 4.2.6.8 and 6.1.1.4'
Cl Cl 0.1484 0.1585 'International Tables Vol C Tables 4.2.6.8 and 6.1.1.4'
Zn Zn 0.2839 1.4301 'International Tables Vol C Tables 4.2.6.8 and 6.1.1.4'

loop_
_geom_angle_atom_site_label_1
_geom_angle_atom_site_label_2
_geom_angle_atom_site_label_3
_geom_angle
N2 Zn N1 75.18(7)
N2 Zn N3 73.98(8)
N1 Zn N3 149.12(8)
N2 Zn Cl2 122.27(6)
N1 Zn Cl2 98.64(6)
N3 Zn Cl2 96.42(6)
N2 Zn Cl1 122.54(6)
N1 Zn Cl1 98.46(6)
N3 Zn Cl1 99.24(6)
Cl2 Zn Cl1 115.17(3)
C21 S1 C7 102.00(13)
C22 O1 H1O 109.5
C1 N1 C5 118.4(2)
C1 N1 Zn 123.48(17)
C5 N1 Zn 118.00(17)
C6 N2 C7 113.23(19)
C6 N2 C13 102.03(18)
C7 N2 C13 111.31(19)
C6 N2 Zn 115.57(15)
C7 N2 Zn 109.84(15)
C13 N2 Zn 104.21(14)
C12 N3 C8 118.0(2)
C12 N3 Zn 126.86(17)
C8 N3 Zn 115.16(17)
C15 N4 C6 123.7(2)
C15 N4 C14 121.0(2)
C6 N4 C14 109.8(2)
N1 C1 C2 122.8(2)
N1 C1 H1A 118.6
C2 C1 H1A 118.6
C1 C2 C3 118.4(2)
C1 C2 H2A 120.8
C3 C2 H2A 120.8
C4 C3 C2 119.4(2)
C4 C3 H3A 120.3
C2 C3 H3A 120.3
C3 C4 C5 119.0(2)
C3 C4 H4A 120.5
C5 C4 H4A 120.5
N1 C5 C4 122.0(2)
N1 C5 C6 116.7(2)
C4 C5 C6 121.3(2)
N4 C6 N2 105.89(19)
N4 C6 C5 112.5(2)
N2 C6 C5 109.9(2)
N4 C6 H6A 109.5
N2 C6 H6A 109.5
C5 C6 H6A 109.5
N2 C7 C8 108.4(2)
N2 C7 S1 112.19(17)
C8 C7 S1 107.95(17)
N2 C7 H7A 109.4
C8 C7 H7A 109.4
S1 C7 H7A 109.4
N3 C8 C9 122.4(2)
N3 C8 C7 116.1(2)
C9 C8 C7 121.5(2)
C10 C9 C8 118.7(2)
C10 C9 H9A 120.6
C8 C9 H9A 120.6
C9 C10 C11 119.3(2)
C9 C10 H10A 120.3
C11 C10 H10A 120.3
C12 C11 C10 118.5(3)
C12 C11 H11A 120.8
C10 C11 H11A 120.8
N3 C12 C11 123.1(2)
N3 C12 H12A 118.4
C11 C12 H12A 118.4
N2 C13 C14 105.7(2)
N2 C13 H13A 110.6
C14 C13 H13A 110.6
N2 C13 H13B 110.6
C14 C13 H13B 110.6
H13A C13 H13B 108.7
N4 C14 C13 103.1(2)
N4 C14 H14A 111.1
C13 C14 H14A 111.1
N4 C14 H14B 111.1
C13 C14 H14B 111.1
H14A C14 H14B 109.1
N4 C15 C16 122.3(2)
N4 C15 C20 119.8(2)
C16 C15 C20 118.0(2)
C17 C16 C15 120.3(2)
C17 C16 H16A 119.9
C15 C16 H16A 119.9
C16 C17 C18 121.2(3)
C16 C17 H17A 119.4
C18 C17 H17A 119.4
C19 C18 C17 118.9(3)
C19 C18 H18A 120.6
C17 C18 H18A 120.6
C20 C19 C18 120.7(2)
C20 C19 H19A 119.6
C18 C19 H19A 119.6
C19 C20 C15 120.9(2)
C19 C20 H20A 119.5
C15 C20 H20A 119.5
C22 C21 S1 111.82(19)
C22 C21 H21A 109.3
S1 C21 H21A 109.3
C22 C21 H21B 109.3
S1 C21 H21B 109.3
H21A C21 H21B 107.9
O1 C22 C21 110.5(2)
O1 C22 H22A 109.6
C21 C22 H22A 109.6
O1 C22 H22B 109.6
C21 C22 H22B 109.6
H22A C22 H22B 108.1
N1S C1S C2S 179.0(3)
C1S C2S H2S1 109.5
C1S C2S H2S2 109.5
H2S1 C2S H2S2 109.5
C1S C2S H2S3 109.5
H2S1 C2S H2S3 109.5
H2S2 C2S H2S3 109.5

loop_
_geom_bond_atom_site_label_1
_geom_bond_atom_site_label_2
_geom_bond_distance
Zn N2 2.171(2)
Zn N1 2.177(2)
Zn N3 2.217(2)
Zn Cl2 2.2591(7)
Zn Cl1 2.2705(7)
S1 C21 1.821(3)
S1 C7 1.822(3)
O1 C22 1.424(3)
O1 H1O 0.8400
N1 C1 1.339(3)
N1 C5 1.344(3)
N2 C6 1.466(3)
N2 C7 1.492(3)
N2 C13 1.502(3)
N3 C12 1.335(3)
N3 C8 1.347(3)
N4 C15 1.388(3)
N4 C6 1.461(3)
N4 C14 1.465(3)
C1 C2 1.379(4)
C1 H1A 0.9500
C2 C3 1.387(4)
C2 H2A 0.9500
C3 C4 1.373(3)
C3 H3A 0.9500
C4 C5 1.387(3)
C4 H4A 0.9500
C5 C6 1.512(3)
C6 H6A 1.0000
C7 C8 1.502(3)
C7 H7A 1.0000
C8 C9 1.385(3)
C9 C10 1.377(4)
C9 H9A 0.9500
C10 C11 1.384(4)
C10 H10A 0.9500
C11 C12 1.378(4)
C11 H11A 0.9500
C12 H12A 0.9500
C13 C14 1.514(3)
C13 H13A 0.9900
C13 H13B 0.9900
C14 H14A 0.9900
C14 H14B 0.9900
C15 C16 1.402(4)
C15 C20 1.402(3)
C16 C17 1.379(4)
C16 H16A 0.9500
C17 C18 1.384(4)
C17 H17A 0.9500
C18 C19 1.383(4)
C18 H18A 0.9500
C19 C20 1.376(3)
C19 H19A 0.9500
C20 H20A 0.9500
C21 C22 1.504(4)
C21 H21A 0.9900
C21 H21B 0.9900
C22 H22A 0.9900
C22 H22B 0.9900
N1S C1S 1.146(4)
C1S C2S 1.457(5)
C2S H2S1 0.9800
C2S H2S2 0.9800
C2S H2S3 0.9800

loop_
_geom_hbond_atom_site_label_D
_geom_hbond_atom_site_label_H
_geom_hbond_atom_site_label_A
_geom_hbond_distance_DH
_geom_hbond_distance_HA
_geom_hbond_distance_DA
_geom_hbond_angle_DHA
_geom_hbond_site_symmetry_A
O1 H1O Cl1 0.84 2.38 3.199(2) 163.5 2_666
C6 H6A S1 1.00 2.53 3.107(3) 116.2 .
C7 H7A O1 1.00 2.20 3.172(3) 162.4 2_766
C14 H14A O1 0.99 2.59 3.461(3) 146.1 2_766
C21 H21B S1 0.99 2.99 3.840(3) 145.2 2_666
C2S H2S3 Cl2 0.98 2.70 3.660(3) 166.7 .

loop_
_geom_torsion_atom_site_label_1
_geom_torsion_atom_site_label_2
_geom_torsion_atom_site_label_3
_geom_torsion_atom_site_label_4
_geom_torsion
C5 N1 C1 C2 -0.8(4)
Zn N1 C1 C2 -176.90(19)
N1 C1 C2 C3 -0.3(4)
C1 C2 C3 C4 0.9(4)
C2 C3 C4 C5 -0.4(4)
C1 N1 C5 C4 1.4(4)
Zn N1 C5 C4 177.68(18)
C1 N1 C5 C6 179.6(2)
Zn N1 C5 C6 -4.1(3)
C3 C4 C5 N1 -0.8(4)
C3 C4 C5 C6 -178.9(2)
C15 N4 C6 N2 -134.8(2)
C14 N4 C6 N2 19.1(2)
C15 N4 C6 C5 105.1(3)
C14 N4 C6 C5 -101.0(2)
C7 N2 C6 N4 86.1(2)
C13 N2 C6 N4 -33.7(2)
Zn N2 C6 N4 -146.00(15)
C7 N2 C6 C5 -152.1(2)
C13 N2 C6 C5 88.1(2)
Zn N2 C6 C5 -24.2(2)
N1 C5 C6 N4 136.1(2)
C4 C5 C6 N4 -45.7(3)
N1 C5 C6 N2 18.3(3)
C4 C5 C6 N2 -163.5(2)
C6 N2 C7 C8 174.03(19)
C13 N2 C7 C8 -71.7(2)
Zn N2 C7 C8 43.2(2)
C6 N2 C7 S1 54.9(2)
C13 N2 C7 S1 169.16(16)
Zn N2 C7 S1 -75.96(17)
C21 S1 C7 N2 -102.87(18)
C21 S1 C7 C8 137.72(18)
C12 N3 C8 C9 -1.4(4)
Zn N3 C8 C9 176.99(19)
C12 N3 C8 C7 178.2(2)
Zn N3 C8 C7 -3.4(3)
N2 C7 C8 N3 -26.1(3)
S1 C7 C8 N3 95.7(2)
N2 C7 C8 C9 153.5(2)
S1 C7 C8 C9 -84.7(3)
N3 C8 C9 C10 -0.2(4)
C7 C8 C9 C10 -179.8(2)
C8 C9 C10 C11 1.4(4)
C9 C10 C11 C12 -1.0(4)
C8 N3 C12 C11 1.8(4)
Zn N3 C12 C11 -176.35(19)
C10 C11 C12 N3 -0.6(4)
C6 N2 C13 C14 36.4(2)
C7 N2 C13 C14 -84.6(2)
Zn N2 C13 C14 157.03(16)
C15 N4 C14 C13 158.6(2)
C6 N4 C14 C13 3.9(3)
N2 C13 C14 N4 -24.9(2)
C6 N4 C15 C16 -16.3(4)
C14 N4 C15 C16 -167.5(2)
C6 N4 C15 C20 165.7(2)
C14 N4 C15 C20 14.6(3)
N4 C15 C16 C17 179.9(2)
C20 C15 C16 C17 -2.1(4)
C15 C16 C17 C18 2.8(4)
C16 C17 C18 C19 -1.8(4)
C17 C18 C19 C20 0.3(4)
C18 C19 C20 C15 0.3(4)
N4 C15 C20 C19 178.7(2)
C16 C15 C20 C19 0.6(4)
C7 S1 C21 C22 -105.2(2)
S1 C21 C22 O1 179.53(18)
